data_4120013
loop_
_publ_author_name
'Andrew J. Keane'
'Peter Y. Zavalij'
'Lawrence R. Sita'

_publ_section_title
;
 N-N Bond Cleavage of Mid-Valent Ta(IV) Hydrazido and Hydrazidium
 Complexes Relevant to the Schrock Cycle for Dinitrogen Fixation
;
_journal_name_full 'Journal of the American Chemical Society'
_journal_page_first 9580
_journal_page_last 9583
_journal_paper_doi 10.1021/ja402804k
_journal_volume 135
_journal_year 2013
_chemical_formula_moiety 'C22 H44 Cl N5 Ta, 1.5(C6 H6), C F3 O3 S'
_chemical_formula_sum 'C32 H53 Cl F3 N5 O3 S Ta'
_chemical_formula_weight 861.25
_chemical_name_common Ta-complex
_chemical_name_systematic
;
Ta-complex AK-505
;
_space_group_IT_number 2
_symmetry_cell_setting triclinic
_symmetry_space_group_name_Hall '-P 1'
_symmetry_space_group_name_H-M 'P -1'
_atom_sites_solution_hydrogens geom
_atom_sites_solution_primary direct
_atom_sites_solution_secondary difmap
_audit_creation_method 'SHELXL-97 & ZCIF'
_cell_angle_alpha 110.2117(13)
_cell_angle_beta 92.9333(14)
_cell_angle_gamma 107.0979(14)
_cell_formula_units_Z 2
_cell_length_a 8.9354(9)
_cell_length_b 13.3297(13)
_cell_length_c 17.8137(17)
_cell_measurement_reflns_used 23834
_cell_measurement_temperature 150(2)
_cell_measurement_theta_max 32.3
_cell_measurement_theta_min 2.4
_cell_volume 1875.3(3)
_computing_cell_refinement Apex2
_computing_data_collection 'Apex2 (Bruker, 2010)'
_computing_data_reduction Apex2
_computing_molecular_graphics 'XSHEL (Bruker, 2004)'
_computing_publication_material SHELXL-97
_computing_structure_refinement 'SHELXL-97 (Sheldrick, 2008)'
_computing_structure_solution 'SHELXS-97 (Sheldrick, 2008)'
_diffrn_ambient_temperature 150(2)
_diffrn_detector 'CCD area detector'
_diffrn_detector_area_resol_mean 8.333
_diffrn_detector_type 'Bruker Smart Apex II'
_diffrn_measured_fraction_theta_full 0.992
_diffrn_measured_fraction_theta_max 0.992
_diffrn_measurement_device_type 'three-circle diffractometer'
_diffrn_measurement_method '\f and \w scans'
_diffrn_measurement_specimen_support 'MiTeGen loop'
_diffrn_orient_matrix_type standard
_diffrn_orient_matrix_UB_11 0.0980086
_diffrn_orient_matrix_UB_12 -0.0218794
_diffrn_orient_matrix_UB_13 -0.0014082
_diffrn_orient_matrix_UB_21 -0.0245984
_diffrn_orient_matrix_UB_22 -0.0340030
_diffrn_orient_matrix_UB_23 -0.0606572
_diffrn_orient_matrix_UB_31 0.0625183
_diffrn_orient_matrix_UB_32 0.0745033
_diffrn_orient_matrix_UB_33 -0.0020090
_diffrn_radiation_monochromator graphite
_diffrn_radiation_source 'fine-focus sealed tube'
_diffrn_radiation_type MoK\a
_diffrn_radiation_wavelength 0.71073
_diffrn_reflns_av_R_equivalents 0.0152
_diffrn_reflns_av_sigmaI/netI 0.0176
_diffrn_reflns_limit_h_max 12
_diffrn_reflns_limit_h_min -12
_diffrn_reflns_limit_k_max 18
_diffrn_reflns_limit_k_min -18
_diffrn_reflns_limit_l_max 25
_diffrn_reflns_limit_l_min -25
_diffrn_reflns_number 29057
_diffrn_reflns_theta_full 30.00
_diffrn_reflns_theta_max 30.00
_diffrn_reflns_theta_min 2.42
_diffrn_standards_decay_% 0
_exptl_absorpt_coefficient_mu 3.110
_exptl_absorpt_correction_T_max 0.554
_exptl_absorpt_correction_T_min 0.465
_exptl_absorpt_correction_type multi-scan
_exptl_absorpt_process_details 'SADABS (Sheldrick, 2008)'
_exptl_crystal_colour colourless
_exptl_crystal_density_diffrn 1.525
_exptl_crystal_description needle
_exptl_crystal_F_000 874
_exptl_crystal_size_max 0.30
_exptl_crystal_size_mid 0.23
_exptl_crystal_size_min 0.19
_refine_diff_density_max 1.090
_refine_diff_density_min -0.714
_refine_diff_density_rms 0.066
_refine_ls_extinction_method none
_refine_ls_goodness_of_fit_ref 1.002
_refine_ls_hydrogen_treatment constr
_refine_ls_matrix_type full
_refine_ls_number_parameters 429
_refine_ls_number_reflns 10872
_refine_ls_number_restraints 0
_refine_ls_restrained_S_all 1.002
_refine_ls_R_factor_all 0.0183
_refine_ls_R_factor_gt 0.0171
_refine_ls_shift/su_max 0.005
_refine_ls_shift/su_mean 0.000
_refine_ls_structure_factor_coef Fsqd
_refine_ls_weighting_details 'w=1/[\s^2^(Fo^2^)+(0.01P)^2^+1.78P], P=(max(Fo^2^,0)+2Fc^2^)/3'
_refine_ls_weighting_scheme calc
_refine_ls_wR_factor_gt 0.0378
_refine_ls_wR_factor_ref 0.0381
_reflns_number_gt 10377
_reflns_number_total 10872
_reflns_threshold_expression >2sigma(I)
_cod_data_source_file ja402804k_si_005.cif
_cod_data_source_block 2297
_cod_database_code 4120013

loop_
_symmetry_equiv_pos_as_xyz
'x, y, z'
'-x, -y, -z'

loop_
_atom_site_label
_atom_site_type_symbol
_atom_site_fract_x
_atom_site_fract_y
_atom_site_fract_z
_atom_site_U_iso_or_equiv
_atom_site_adp_type
_atom_site_occupancy
_atom_site_symmetry_multiplicity
_atom_site_calc_flag
_atom_site_refinement_flags
Ta1 Ta 0.855892(7) 0.693204(5) 0.211694(4) 0.01761(2) Uani 1 1 d .
Cl1 Cl 0.57272(5) 0.62293(3) 0.15608(3) 0.02704(8) Uani 1 1 d .
N1 N 0.84662(16) 0.83343(11) 0.26099(8) 0.0217(3) Uani 1 1 d .
N2 N 0.79631(17) 0.92916(11) 0.28552(9) 0.0239(3) Uani 1 1 d .
C3 C 0.6758(2) 0.91253(16) 0.33991(12) 0.0320(4) Uani 1 1 d .
H31 H 0.5871 0.8423 0.3106 0.048 Uiso 1 1 calc R
H32 H 0.6361 0.9768 0.3563 0.048 Uiso 1 1 calc R
H33 H 0.7256 0.9077 0.3883 0.048 Uiso 1 1 calc R
C4 C 0.9354(2) 1.03468(15) 0.32962(13) 0.0357(4) Uani 1 1 d .
H41 H 0.9861 1.0281 0.3770 0.054 Uiso 1 1 calc R
H42 H 0.8987 1.1003 0.3475 0.054 Uiso 1 1 calc R
H43 H 1.0122 1.0446 0.2932 0.054 Uiso 1 1 calc R
C5 C 0.7176(3) 0.93775(17) 0.21240(12) 0.0359(4) Uani 1 1 d .
H51 H 0.7972 0.9567 0.1792 0.054 Uiso 1 1 calc R
H52 H 0.6688 0.9971 0.2301 0.054 Uiso 1 1 calc R
H53 H 0.6355 0.8650 0.1803 0.054 Uiso 1 1 calc R
C10 C 0.9142(2) 0.63059(15) 0.33257(10) 0.0276(3) Uani 1 1 d .
N11 N 0.77728(18) 0.58773(12) 0.28102(9) 0.0256(3) Uani 1 1 d .
C11 C 0.8297(4) 0.5856(2) 0.45150(14) 0.0572(7) Uani 1 1 d .
H111 H 0.7413 0.6104 0.4398 0.086 Uiso 1 1 calc R
H112 H 0.8817 0.6294 0.5081 0.086 Uiso 1 1 calc R
H113 H 0.7890 0.5048 0.4425 0.086 Uiso 1 1 calc R
C12 C 1.0906(3) 0.5839(2) 0.41568(15) 0.0508(6) Uani 1 1 d .
H121 H 1.0663 0.5071 0.4154 0.076 Uiso 1 1 calc R
H122 H 1.1483 0.6392 0.4693 0.076 Uiso 1 1 calc R
H123 H 1.1564 0.5921 0.3744 0.076 Uiso 1 1 calc R
N12 N 1.02226(17) 0.70559(12) 0.31078(8) 0.0247(3) Uani 1 1 d .
C13 C 0.6486(3) 0.48546(15) 0.27733(12) 0.0350(4) Uani 1 1 d .
H13 H 0.6891 0.4554 0.3154 0.042 Uiso 1 1 calc R
C14 C 0.6050(3) 0.39267(16) 0.19270(13) 0.0398(5) Uani 1 1 d .
H141 H 0.5525 0.4159 0.1552 0.060 Uiso 1 1 calc R
H142 H 0.5329 0.3224 0.1944 0.060 Uiso 1 1 calc R
H143 H 0.7016 0.3800 0.1741 0.060 Uiso 1 1 calc R
C15 C 0.5019(3) 0.5139(2) 0.30566(15) 0.0483(6) Uani 1 1 d .
H151 H 0.5342 0.5788 0.3576 0.072 Uiso 1 1 calc R
H152 H 0.4274 0.4483 0.3124 0.072 Uiso 1 1 calc R
H153 H 0.4502 0.5329 0.2651 0.072 Uiso 1 1 calc R
N13 N 0.9442(2) 0.60341(16) 0.39792(10) 0.0408(4) Uani 1 1 d .
C16 C 1.1310(2) 0.81556(16) 0.37135(10) 0.0299(4) Uani 1 1 d .
H16 H 1.1516 0.8700 0.3430 0.036 Uiso 1 1 calc R
C17 C 1.0526(3) 0.86483(19) 0.44346(12) 0.0402(5) Uani 1 1 d .
H171 H 1.0475 0.8224 0.4791 0.060 Uiso 1 1 calc R
H172 H 0.9449 0.8589 0.4235 0.060 Uiso 1 1 calc R
H173 H 1.1154 0.9447 0.4739 0.060 Uiso 1 1 calc R
C18 C 1.2949(2) 0.8168(2) 0.40319(13) 0.0421(5) Uani 1 1 d .
H181 H 1.2877 0.7934 0.4497 0.063 Uiso 1 1 calc R
H182 H 1.3715 0.8935 0.4200 0.063 Uiso 1 1 calc R
H183 H 1.3299 0.7642 0.3601 0.063 Uiso 1 1 calc R
C20 C 1.00559(19) 0.57971(13) 0.12481(10) 0.0233(3) Uani 1 1 d .
C21 C 0.86552(19) 0.55771(14) 0.07328(10) 0.0243(3) Uani 1 1 d .
C22 C 0.8654(2) 0.66280(15) 0.06735(10) 0.0247(3) Uani 1 1 d .
C23 C 1.0088(2) 0.74801(14) 0.11312(10) 0.0241(3) Uani 1 1 d .
C24 C 1.09407(18) 0.69879(14) 0.15088(10) 0.0222(3) Uani 1 1 d .
C25 C 1.0598(2) 0.49671(16) 0.14836(12) 0.0326(4) Uani 1 1 d .
H251 H 1.0585 0.5130 0.2063 0.049 Uiso 1 1 calc R
H252 H 1.1680 0.5033 0.1376 0.049 Uiso 1 1 calc R
H253 H 0.9883 0.4196 0.1166 0.049 Uiso 1 1 calc R
C26 C 0.7429(2) 0.44436(16) 0.02538(11) 0.0341(4) Uani 1 1 d .
H261 H 0.7476 0.4249 -0.0326 0.051 Uiso 1 1 calc R
H262 H 0.6370 0.4475 0.0350 0.051 Uiso 1 1 calc R
H263 H 0.7639 0.3866 0.0424 0.051 Uiso 1 1 calc R
C27 C 0.7463(2) 0.67602(19) 0.01195(12) 0.0363(4) Uani 1 1 d .
H271 H 0.7201 0.7442 0.0409 0.054 Uiso 1 1 calc R
H272 H 0.6497 0.6095 -0.0055 0.054 Uiso 1 1 calc R
H273 H 0.7914 0.6830 -0.0357 0.054 Uiso 1 1 calc R
C28 C 1.0680(2) 0.86727(16) 0.11614(13) 0.0359(4) Uani 1 1 d .
H281 H 1.1353 0.8710 0.0748 0.054 Uiso 1 1 calc R
H282 H 1.1300 0.9181 0.1699 0.054 Uiso 1 1 calc R
H283 H 0.9773 0.8906 0.1057 0.054 Uiso 1 1 calc R
C29 C 1.2621(2) 0.75513(16) 0.19498(11) 0.0307(4) Uani 1 1 d .
H291 H 1.3349 0.7499 0.1556 0.046 Uiso 1 1 calc R
H292 H 1.2820 0.7173 0.2310 0.046 Uiso 1 1 calc R
H293 H 1.2793 0.8350 0.2272 0.046 Uiso 1 1 calc R
O1 O 0.5766(3) 0.93954(17) 0.70630(13) 0.0824(7) Uani 1 1 d .
O2 O 0.32916(19) 0.82370(15) 0.61394(10) 0.0489(4) Uani 1 1 d .
O3 O 0.4692(3) 0.7428(2) 0.68376(17) 0.0901(8) Uani 1 1 d .
S1 S 0.47770(7) 0.82884(4) 0.65309(3) 0.03714(10) Uani 1 1 d .
C1 C 0.5872(3) 0.7959(2) 0.57072(15) 0.0508(6) Uani 1 1 d .
F1 F 0.72788(17) 0.79181(16) 0.59543(10) 0.0726(5) Uani 1 1 d .
F2 F 0.6137(2) 0.8722(2) 0.53671(13) 0.1072(8) Uani 1 1 d .
F3 F 0.5095(2) 0.6990(2) 0.51214(11) 0.1085(9) Uani 1 1 d .
C1A C 0.4497(3) 0.0346(3) 0.07295(15) 0.0617(8) Uani 1 1 d .
H1A H 0.4151 0.0583 0.1237 0.074 Uiso 1 1 calc R
C2A C 0.5249(3) 0.0670(3) -0.04405(18) 0.0623(8) Uani 1 1 d .
H2A H 0.5425 0.1139 -0.0747 0.075 Uiso 1 1 calc R
C3A C 0.4740(3) 0.1017(2) 0.02906(19) 0.0611(7) Uani 1 1 d .
H3A H 0.4559 0.1723 0.0489 0.073 Uiso 1 1 calc R
C1B C 0.9048(4) 0.1464(2) 0.11844(19) 0.0656(8) Uani 1 1 d .
H1B H 0.8384 0.1036 0.0670 0.079 Uiso 1 1 calc R
C2B C 1.0635(4) 0.1507(2) 0.12900(19) 0.0649(8) Uani 1 1 d .
H2B H 1.1061 0.1108 0.0850 0.078 Uiso 1 1 calc R
C3B C 1.1571(3) 0.2145(3) 0.2051(2) 0.0634(8) Uani 1 1 d .
H3B H 1.2642 0.2173 0.2142 0.076 Uiso 1 1 calc R
C4B C 1.0938(3) 0.2731(2) 0.26670(18) 0.0609(7) Uani 1 1 d .
H4B H 1.1585 0.3183 0.3184 0.073 Uiso 1 1 calc R
C5B C 0.9398(3) 0.2677(2) 0.2552(2) 0.0615(7) Uani 1 1 d .
H5B H 0.8979 0.3091 0.2987 0.074 Uiso 1 1 calc R
C6B C 0.8465(3) 0.2045(2) 0.1828(2) 0.0632(8) Uani 1 1 d .
H6B H 0.7381 0.1998 0.1761 0.076 Uiso 1 1 calc R

loop_
_atom_site_aniso_label
_atom_site_aniso_U_11
_atom_site_aniso_U_22
_atom_site_aniso_U_33
_atom_site_aniso_U_23
_atom_site_aniso_U_13
_atom_site_aniso_U_12
Ta1 0.01814(3) 0.01930(3) 0.01645(3) 0.00622(2) 0.00374(2) 0.00821(2)
Cl1 0.01918(16) 0.02955(19) 0.0299(2) 0.00838(15) 0.00240(14) 0.00828(14)
N1 0.0227(6) 0.0212(6) 0.0213(6) 0.0061(5) 0.0038(5) 0.0099(5)
N2 0.0274(7) 0.0210(6) 0.0253(7) 0.0082(5) 0.0066(5) 0.0114(5)
C3 0.0337(9) 0.0347(9) 0.0353(10) 0.0143(8) 0.0166(8) 0.0191(8)
C4 0.0370(10) 0.0209(8) 0.0399(10) 0.0036(7) 0.0072(8) 0.0057(7)
C5 0.0490(11) 0.0384(10) 0.0322(10) 0.0163(8) 0.0067(8) 0.0279(9)
C10 0.0404(9) 0.0310(8) 0.0201(7) 0.0112(6) 0.0090(7) 0.0217(7)
N11 0.0316(7) 0.0247(6) 0.0252(7) 0.0123(5) 0.0092(6) 0.0120(6)
C11 0.087(2) 0.0681(16) 0.0335(11) 0.0317(12) 0.0210(12) 0.0336(15)
C12 0.0650(15) 0.0497(13) 0.0457(13) 0.0229(11) -0.0083(11) 0.0274(12)
N12 0.0252(7) 0.0307(7) 0.0192(6) 0.0073(5) 0.0022(5) 0.0138(6)
C13 0.0473(11) 0.0266(8) 0.0321(9) 0.0144(7) 0.0152(8) 0.0086(8)
C14 0.0537(12) 0.0243(8) 0.0392(11) 0.0125(8) 0.0152(9) 0.0082(8)
C15 0.0472(12) 0.0435(12) 0.0462(12) 0.0139(10) 0.0253(10) 0.0045(10)
N13 0.0614(12) 0.0495(10) 0.0285(8) 0.0230(8) 0.0108(8) 0.0319(9)
C16 0.0286(8) 0.0360(9) 0.0207(8) 0.0057(7) -0.0015(6) 0.0114(7)
C17 0.0433(11) 0.0444(11) 0.0240(9) 0.0005(8) 0.0016(8) 0.0176(9)
C18 0.0301(9) 0.0582(13) 0.0353(11) 0.0173(10) -0.0041(8) 0.0132(9)
C20 0.0254(7) 0.0239(7) 0.0210(7) 0.0055(6) 0.0087(6) 0.0117(6)
C21 0.0241(7) 0.0269(8) 0.0182(7) 0.0042(6) 0.0068(6) 0.0078(6)
C22 0.0250(7) 0.0338(8) 0.0188(7) 0.0115(6) 0.0068(6) 0.0122(7)
C23 0.0251(7) 0.0277(8) 0.0230(8) 0.0116(6) 0.0105(6) 0.0102(6)
C24 0.0197(7) 0.0259(7) 0.0201(7) 0.0060(6) 0.0066(6) 0.0087(6)
C25 0.0391(10) 0.0319(9) 0.0350(10) 0.0135(7) 0.0136(8) 0.0215(8)
C26 0.0328(9) 0.0321(9) 0.0234(8) 0.0005(7) 0.0059(7) 0.0028(7)
C27 0.0351(10) 0.0537(12) 0.0270(9) 0.0200(9) 0.0044(7) 0.0188(9)
C28 0.0401(10) 0.0328(9) 0.0429(11) 0.0209(8) 0.0194(9) 0.0135(8)
C29 0.0207(7) 0.0370(9) 0.0287(9) 0.0062(7) 0.0049(6) 0.0087(7)
O1 0.0905(16) 0.0573(12) 0.0666(13) -0.0181(10) -0.0158(11) 0.0327(11)
O2 0.0452(9) 0.0601(10) 0.0519(10) 0.0201(8) 0.0144(7) 0.0326(8)
O3 0.0857(16) 0.1150(19) 0.132(2) 0.1034(18) 0.0402(15) 0.0496(15)
S1 0.0491(3) 0.0386(2) 0.0331(2) 0.0157(2) 0.0106(2) 0.0247(2)
C1 0.0330(11) 0.0705(16) 0.0405(12) 0.0099(11) 0.0023(9) 0.0193(11)
F1 0.0360(7) 0.1008(13) 0.0705(11) 0.0127(10) 0.0003(7) 0.0327(8)
F2 0.0709(12) 0.195(3) 0.0993(15) 0.1081(18) 0.0337(11) 0.0397(14)
F3 0.0599(10) 0.1298(17) 0.0697(12) -0.0516(11) -0.0117(9) 0.0483(11)
C1A 0.0345(12) 0.090(2) 0.0358(12) 0.0101(13) 0.0023(9) 0.0028(13)
C2A 0.0398(12) 0.0768(19) 0.0658(17) 0.0475(16) -0.0126(12) -0.0079(12)
C3A 0.0400(13) 0.0484(14) 0.0745(19) 0.0079(13) -0.0117(12) 0.0077(11)
C1B 0.0690(18) 0.0467(14) 0.0657(18) 0.0302(13) -0.0219(14) -0.0080(13)
C2B 0.077(2) 0.0481(14) 0.0707(19) 0.0292(14) 0.0301(16) 0.0114(13)
C3B 0.0286(11) 0.0716(18) 0.093(2) 0.0437(17) 0.0068(12) 0.0073(11)
C4B 0.0471(14) 0.0659(17) 0.0601(16) 0.0278(14) -0.0023(12) 0.0023(12)
C5B 0.0504(14) 0.0433(13) 0.089(2) 0.0276(14) 0.0185(14) 0.0087(11)
C6B 0.0403(13) 0.0409(13) 0.109(2) 0.0365(15) -0.0063(14) 0.0086(10)

loop_
_atom_type_symbol
_atom_type_description
_atom_type_scat_dispersion_real
_atom_type_scat_dispersion_imag
_atom_type_scat_source
C C 0.0033 0.0016 'International Tables Vol C Tables 4.2.6.8 and 6.1.1.4'
H H 0.0000 0.0000 'International Tables Vol C Tables 4.2.6.8 and 6.1.1.4'
N N 0.0061 0.0033 'International Tables Vol C Tables 4.2.6.8 and 6.1.1.4'
O O 0.0106 0.0060 'International Tables Vol C Tables 4.2.6.8 and 6.1.1.4'
F F 0.0171 0.0103 'International Tables Vol C Tables 4.2.6.8 and 6.1.1.4'
S S 0.1246 0.1234 'International Tables Vol C Tables 4.2.6.8 and 6.1.1.4'
Cl Cl 0.1484 0.1585 'International Tables Vol C Tables 4.2.6.8 and 6.1.1.4'
Ta Ta -0.7052 6.5227 'International Tables Vol C Tables 4.2.6.8 and 6.1.1.4'

loop_
_geom_angle_atom_site_label_1
_geom_angle_atom_site_label_2
_geom_angle_atom_site_label_3
_geom_angle
_geom_angle_site_symmetry_1
_geom_angle_site_symmetry_3
N1 Ta1 N11 112.10(6) . .
N1 Ta1 N12 94.79(6) . .
N11 Ta1 N12 60.72(6) . .
N1 Ta1 C24 111.18(6) . .
N11 Ta1 C24 121.75(6) . .
N12 Ta1 C24 78.72(5) . .
N1 Ta1 Cl1 90.13(4) . .
N11 Ta1 Cl1 82.69(4) . .
N12 Ta1 Cl1 142.17(4) . .
C24 Ta1 Cl1 133.63(4) . .
N1 Ta1 C23 92.33(6) . .
N11 Ta1 C23 153.22(5) . .
N12 Ta1 C23 108.18(6) . .
C24 Ta1 C23 33.73(5) . .
Cl1 Ta1 C23 109.06(4) . .
N1 Ta1 C22 107.14(6) . .
N11 Ta1 C22 136.51(6) . .
N12 Ta1 C22 133.83(5) . .
C24 Ta1 C22 55.68(5) . .
Cl1 Ta1 C22 79.16(4) . .
C23 Ta1 C22 33.32(5) . .
N1 Ta1 C20 144.81(6) . .
N11 Ta1 C20 97.73(5) . .
N12 Ta1 C20 83.56(5) . .
C24 Ta1 C20 33.93(5) . .
Cl1 Ta1 C20 112.54(4) . .
C23 Ta1 C20 55.69(5) . .
C22 Ta1 C20 55.23(6) . .
N1 Ta1 C21 140.62(6) . .
N11 Ta1 C21 105.07(5) . .
N12 Ta1 C21 114.89(5) . .
C24 Ta1 C21 55.16(5) . .
Cl1 Ta1 C21 81.94(4) . .
C23 Ta1 C21 55.19(5) . .
C22 Ta1 C21 33.50(6) . .
C20 Ta1 C21 32.46(5) . .
N2 N1 Ta1 163.63(11) . .
N1 N2 C4 110.19(13) . .
N1 N2 C5 109.67(13) . .
C4 N2 C5 110.08(15) . .
N1 N2 C3 107.88(13) . .
C4 N2 C3 110.55(14) . .
C5 N2 C3 108.42(14) . .
N2 C3 H31 109.5 . .
N2 C3 H32 109.5 . .
H31 C3 H32 109.5 . .
N2 C3 H33 109.5 . .
H31 C3 H33 109.5 . .
H32 C3 H33 109.5 . .
N2 C4 H41 109.5 . .
N2 C4 H42 109.5 . .
H41 C4 H42 109.5 . .
N2 C4 H43 109.5 . .
H41 C4 H43 109.5 . .
H42 C4 H43 109.5 . .
N2 C5 H51 109.5 . .
N2 C5 H52 109.5 . .
H51 C5 H52 109.5 . .
N2 C5 H53 109.5 . .
H51 C5 H53 109.5 . .
H52 C5 H53 109.5 . .
N11 C10 N12 109.90(14) . .
N11 C10 N13 126.10(18) . .
N12 C10 N13 124.00(18) . .
C10 N11 C13 122.42(15) . .
C10 N11 Ta1 95.03(11) . .
C13 N11 Ta1 141.29(12) . .
N13 C11 H111 109.5 . .
N13 C11 H112 109.5 . .
H111 C11 H112 109.5 . .
N13 C11 H113 109.5 . .
H111 C11 H113 109.5 . .
H112 C11 H113 109.5 . .
N13 C12 H121 109.5 . .
N13 C12 H122 109.5 . .
H121 C12 H122 109.5 . .
N13 C12 H123 109.5 . .
H121 C12 H123 109.5 . .
H122 C12 H123 109.5 . .
C10 N12 C16 122.25(14) . .
C10 N12 Ta1 94.16(11) . .
C16 N12 Ta1 123.24(11) . .
N11 C13 C14 111.59(15) . .
N11 C13 C15 111.50(16) . .
C14 C13 C15 110.86(19) . .
N11 C13 H13 107.6 . .
C14 C13 H13 107.6 . .
C15 C13 H13 107.6 . .
C13 C14 H141 109.5 . .
C13 C14 H142 109.5 . .
H141 C14 H142 109.5 . .
C13 C14 H143 109.5 . .
H141 C14 H143 109.5 . .
H142 C14 H143 109.5 . .
C13 C15 H151 109.5 . .
C13 C15 H152 109.5 . .
H151 C15 H152 109.5 . .
C13 C15 H153 109.5 . .
H151 C15 H153 109.5 . .
H152 C15 H153 109.5 . .
C10 N13 C12 121.53(18) . .
C10 N13 C11 123.23(19) . .
C12 N13 C11 115.15(19) . .
N12 C16 C17 112.19(15) . .
N12 C16 C18 116.47(16) . .
C17 C16 C18 109.26(16) . .
N12 C16 H16 106.1 . .
C17 C16 H16 106.1 . .
C18 C16 H16 106.1 . .
C16 C17 H171 109.5 . .
C16 C17 H172 109.5 . .
H171 C17 H172 109.5 . .
C16 C17 H173 109.5 . .
H171 C17 H173 109.5 . .
H172 C17 H173 109.5 . .
C16 C18 H181 109.5 . .
C16 C18 H182 109.5 . .
H181 C18 H182 109.5 . .
C16 C18 H183 109.5 . .
H181 C18 H183 109.5 . .
H182 C18 H183 109.5 . .
C21 C20 C24 107.59(14) . .
C21 C20 C25 127.77(16) . .
C24 C20 C25 124.63(16) . .
C21 C20 Ta1 74.76(9) . .
C24 C20 Ta1 70.33(8) . .
C25 C20 Ta1 121.50(11) . .
C20 C21 C22 108.12(14) . .
C20 C21 C26 127.22(16) . .
C22 C21 C26 124.41(16) . .
C20 C21 Ta1 72.78(9) . .
C22 C21 Ta1 71.12(9) . .
C26 C21 Ta1 126.22(11) . .
C23 C22 C21 108.01(15) . .
C23 C22 C27 125.49(16) . .
C21 C22 C27 125.86(16) . .
C23 C22 Ta1 72.74(9) . .
C21 C22 Ta1 75.38(9) . .
C27 C22 Ta1 124.93(12) . .
C22 C23 C24 107.96(14) . .
C22 C23 C28 126.36(16) . .
C24 C23 C28 125.51(16) . .
C22 C23 Ta1 73.93(9) . .
C24 C23 Ta1 72.16(9) . .
C28 C23 Ta1 123.44(12) . .
C23 C24 C20 108.23(14) . .
C23 C24 C29 125.13(15) . .
C20 C24 C29 125.40(15) . .
C23 C24 Ta1 74.11(9) . .
C20 C24 Ta1 75.74(9) . .
C29 C24 Ta1 126.32(11) . .
C20 C25 H251 109.5 . .
C20 C25 H252 109.5 . .
H251 C25 H252 109.5 . .
C20 C25 H253 109.5 . .
H251 C25 H253 109.5 . .
H252 C25 H253 109.5 . .
C21 C26 H261 109.5 . .
C21 C26 H262 109.5 . .
H261 C26 H262 109.5 . .
C21 C26 H263 109.5 . .
H261 C26 H263 109.5 . .
H262 C26 H263 109.5 . .
C22 C27 H271 109.5 . .
C22 C27 H272 109.5 . .
H271 C27 H272 109.5 . .
C22 C27 H273 109.5 . .
H271 C27 H273 109.5 . .
H272 C27 H273 109.5 . .
C23 C28 H281 109.5 . .
C23 C28 H282 109.5 . .
H281 C28 H282 109.5 . .
C23 C28 H283 109.5 . .
H281 C28 H283 109.5 . .
H282 C28 H283 109.5 . .
C24 C29 H291 109.5 . .
C24 C29 H292 109.5 . .
H291 C29 H292 109.5 . .
C24 C29 H293 109.5 . .
H291 C29 H293 109.5 . .
H292 C29 H293 109.5 . .
O3 S1 O1 114.39(16) . .
O3 S1 O2 115.55(13) . .
O1 S1 O2 114.98(12) . .
O3 S1 C1 103.23(14) . .
O1 S1 C1 102.87(14) . .
O2 S1 C1 103.39(10) . .
F3 C1 F2 105.4(2) . .
F3 C1 F1 107.9(2) . .
F2 C1 F1 107.4(2) . .
F3 C1 S1 112.13(19) . .
F2 C1 S1 111.7(2) . .
F1 C1 S1 111.89(17) . .
C3A C1A C2A 119.9(3) . 2_655
C3A C1A H1A 120.0 . .
C2A C1A H1A 120.0 2_655 .
C1A C2A C3A 120.4(3) 2_655 .
C1A C2A H2A 119.8 2_655 .
C3A C2A H2A 119.8 . .
C1A C3A C2A 119.7(3) . .
C1A C3A H3A 120.2 . .
C2A C3A H3A 120.2 . .
C6B C1B C2B 119.5(3) . .
C6B C1B H1B 120.3 . .
C2B C1B H1B 120.3 . .
C3B C2B C1B 118.6(3) . .
C3B C2B H2B 120.7 . .
C1B C2B H2B 120.7 . .
C4B C3B C2B 119.4(3) . .
C4B C3B H3B 120.3 . .
C2B C3B H3B 120.3 . .
C5B C4B C3B 121.0(3) . .
C5B C4B H4B 119.5 . .
C3B C4B H4B 119.5 . .
C6B C5B C4B 120.5(3) . .
C6B C5B H5B 119.7 . .
C4B C5B H5B 119.7 . .
C5B C6B C1B 120.9(3) . .
C5B C6B H6B 119.5 . .
C1B C6B H6B 119.5 . .

loop_
_geom_bond_atom_site_label_1
_geom_bond_atom_site_label_2
_geom_bond_distance
_geom_bond_site_symmetry_2
Ta1 N1 1.7989(13) .
Ta1 N11 2.1686(14) .
Ta1 N12 2.1768(14) .
Ta1 C24 2.4304(15) .
Ta1 Cl1 2.4433(5) .
Ta1 C23 2.4556(16) .
Ta1 C22 2.4709(16) .
Ta1 C20 2.5014(15) .
Ta1 C21 2.5268(16) .
N1 N2 1.4119(18) .
N2 C4 1.500(2) .
N2 C5 1.504(2) .
N2 C3 1.504(2) .
C3 H31 0.9800 .
C3 H32 0.9800 .
C3 H33 0.9800 .
C4 H41 0.9800 .
C4 H42 0.9800 .
C4 H43 0.9800 .
C5 H51 0.9800 .
C5 H52 0.9800 .
C5 H53 0.9800 .
C10 N11 1.333(2) .
C10 N12 1.350(2) .
C10 N13 1.369(2) .
N11 C13 1.481(2) .
C11 N13 1.459(3) .
C11 H111 0.9800 .
C11 H112 0.9800 .
C11 H113 0.9800 .
C12 N13 1.447(3) .
C12 H121 0.9800 .
C12 H122 0.9800 .
C12 H123 0.9800 .
N12 C16 1.490(2) .
C13 C14 1.524(3) .
C13 C15 1.531(3) .
C13 H13 1.0000 .
C14 H141 0.9800 .
C14 H142 0.9800 .
C14 H143 0.9800 .
C15 H151 0.9800 .
C15 H152 0.9800 .
C15 H153 0.9800 .
C16 C17 1.533(3) .
C16 C18 1.537(3) .
C16 H16 1.0000 .
C17 H171 0.9800 .
C17 H172 0.9800 .
C17 H173 0.9800 .
C18 H181 0.9800 .
C18 H182 0.9800 .
C18 H183 0.9800 .
C20 C21 1.406(2) .
C20 C24 1.441(2) .
C20 C25 1.500(2) .
C21 C22 1.441(2) .
C21 C26 1.501(2) .
C22 C23 1.413(2) .
C22 C27 1.503(2) .
C23 C24 1.418(2) .
C23 C28 1.501(2) .
C24 C29 1.498(2) .
C25 H251 0.9800 .
C25 H252 0.9800 .
C25 H253 0.9800 .
C26 H261 0.9800 .
C26 H262 0.9800 .
C26 H263 0.9800 .
C27 H271 0.9800 .
C27 H272 0.9800 .
C27 H273 0.9800 .
C28 H281 0.9800 .
C28 H282 0.9800 .
C28 H283 0.9800 .
C29 H291 0.9800 .
C29 H292 0.9800 .
C29 H293 0.9800 .
O1 S1 1.427(2) .
O2 S1 1.4393(17) .
O3 S1 1.4159(19) .
S1 C1 1.805(2) .
C1 F3 1.306(3) .
C1 F2 1.325(3) .
C1 F1 1.333(3) .
C1A C3A 1.358(4) .
C1A C2A 1.363(4) 2_655
C1A H1A 0.9500 .
C2A C1A 1.363(4) 2_655
C2A C3A 1.373(4) .
C2A H2A 0.9500 .
C3A H3A 0.9500 .
C1B C6B 1.368(4) .
C1B C2B 1.402(4) .
C1B H1B 0.9500 .
C2B C3B 1.389(4) .
C2B H2B 0.9500 .
C3B C4B 1.366(4) .
C3B H3B 0.9500 .
C4B C5B 1.358(4) .
C4B H4B 0.9500 .
C5B C6B 1.339(4) .
C5B H5B 0.9500 .
C6B H6B 0.9500 .

loop_
_geom_torsion_atom_site_label_1
_geom_torsion_atom_site_label_2
_geom_torsion_atom_site_label_3
_geom_torsion_atom_site_label_4
_geom_torsion
_geom_torsion_site_symmetry_1
N11 Ta1 N1 N2 -93.1(4) .
N12 Ta1 N1 N2 -153.4(4) .
C24 Ta1 N1 N2 126.8(4) .
Cl1 Ta1 N1 N2 -11.0(4) .
C23 Ta1 N1 N2 98.1(4) .
C22 Ta1 N1 N2 67.7(4) .
C20 Ta1 N1 N2 121.0(4) .
C21 Ta1 N1 N2 66.4(4) .
Ta1 N1 N2 C4 -164.5(4) .
Ta1 N1 N2 C5 -43.2(4) .
Ta1 N1 N2 C3 74.7(4) .
N12 C10 N11 C13 165.73(15) .
N13 C10 N11 C13 -13.8(3) .
N12 C10 N11 Ta1 -3.96(14) .
N13 C10 N11 Ta1 176.55(16) .
N1 Ta1 N11 C10 -80.21(11) .
N12 Ta1 N11 C10 2.64(9) .
C24 Ta1 N11 C10 55.01(12) .
Cl1 Ta1 N11 C10 -167.37(10) .
C23 Ta1 N11 C10 74.18(16) .
C22 Ta1 N11 C10 126.88(10) .
C20 Ta1 N11 C10 80.76(10) .
C21 Ta1 N11 C10 113.06(10) .
N1 Ta1 N11 C13 113.77(19) .
N12 Ta1 N11 C13 -163.4(2) .
C24 Ta1 N11 C13 -111.01(19) .
Cl1 Ta1 N11 C13 26.61(18) .
C23 Ta1 N11 C13 -91.8(2) .
C22 Ta1 N11 C13 -39.1(2) .
C20 Ta1 N11 C13 -85.26(19) .
C21 Ta1 N11 C13 -52.96(19) .
N11 C10 N12 C16 138.02(16) .
N13 C10 N12 C16 -42.5(2) .
N11 C10 N12 Ta1 3.94(14) .
N13 C10 N12 Ta1 -176.56(15) .
N1 Ta1 N12 C10 110.09(10) .
N11 Ta1 N12 C10 -2.61(9) .
C24 Ta1 N12 C10 -139.24(10) .
Cl1 Ta1 N12 C10 13.68(13) .
C23 Ta1 N12 C10 -155.88(10) .
C22 Ta1 N12 C10 -130.55(10) .
C20 Ta1 N12 C10 -105.23(10) .
C21 Ta1 N12 C10 -96.53(10) .
N1 Ta1 N12 C16 -23.33(13) .
N11 Ta1 N12 C16 -136.03(14) .
C24 Ta1 N12 C16 87.34(13) .
Cl1 Ta1 N12 C16 -119.74(12) .
C23 Ta1 N12 C16 70.71(13) .
C22 Ta1 N12 C16 96.04(14) .
C20 Ta1 N12 C16 121.35(13) .
C21 Ta1 N12 C16 130.05(12) .
C10 N11 C13 C14 -122.36(19) .
Ta1 N11 C13 C14 41.1(3) .
C10 N11 C13 C15 113.1(2) .
Ta1 N11 C13 C15 -83.5(2) .
N11 C10 N13 C12 136.3(2) .
N12 C10 N13 C12 -43.1(3) .
N11 C10 N13 C11 -40.0(3) .
N12 C10 N13 C11 140.5(2) .
C10 N12 C16 C17 -33.7(2) .
Ta1 N12 C16 C17 87.41(17) .
C10 N12 C16 C18 93.3(2) .
Ta1 N12 C16 C18 -145.65(14) .
N1 Ta1 C20 C21 -105.64(12) .
N11 Ta1 C20 C21 105.98(10) .
N12 Ta1 C20 C21 165.19(10) .
C24 Ta1 C20 C21 -115.46(14) .
Cl1 Ta1 C20 C21 20.73(10) .
C23 Ta1 C20 C21 -77.60(11) .
C22 Ta1 C20 C21 -36.87(10) .
N1 Ta1 C20 C24 9.82(15) .
N11 Ta1 C20 C24 -138.56(10) .
N12 Ta1 C20 C24 -79.35(10) .
Cl1 Ta1 C20 C24 136.19(9) .
C23 Ta1 C20 C24 37.86(9) .
C22 Ta1 C20 C24 78.59(10) .
C21 Ta1 C20 C24 115.46(14) .
N1 Ta1 C20 C25 129.09(14) .
N11 Ta1 C20 C25 -19.29(14) .
N12 Ta1 C20 C25 39.91(14) .
C24 Ta1 C20 C25 119.26(18) .
Cl1 Ta1 C20 C25 -104.55(13) .
C23 Ta1 C20 C25 157.12(16) .
C22 Ta1 C20 C25 -162.14(16) .
C21 Ta1 C20 C25 -125.28(18) .
C24 C20 C21 C22 -0.36(17) .
C25 C20 C21 C22 -178.95(16) .
Ta1 C20 C21 C22 62.75(11) .
C24 C20 C21 C26 174.11(15) .
C25 C20 C21 C26 -4.5(3) .
Ta1 C20 C21 C26 -122.78(16) .
C24 C20 C21 Ta1 -63.11(10) .
C25 C20 C21 Ta1 118.30(17) .
N1 Ta1 C21 C20 119.00(11) .
N11 Ta1 C21 C20 -80.58(10) .
N12 Ta1 C21 C20 -16.26(11) .
C24 Ta1 C21 C20 37.88(9) .
Cl1 Ta1 C21 C20 -160.72(10) .
C23 Ta1 C21 C20 79.27(10) .
C22 Ta1 C21 C20 116.75(14) .
N1 Ta1 C21 C22 2.25(14) .
N11 Ta1 C21 C22 162.67(9) .
N12 Ta1 C21 C22 -133.01(10) .
C24 Ta1 C21 C22 -78.87(10) .
Cl1 Ta1 C21 C22 82.53(9) .
C23 Ta1 C21 C22 -37.48(9) .
C20 Ta1 C21 C22 -116.75(14) .
N1 Ta1 C21 C26 -117.08(16) .
N11 Ta1 C21 C26 43.33(17) .
N12 Ta1 C21 C26 107.65(16) .
C24 Ta1 C21 C26 161.80(18) .
Cl1 Ta1 C21 C26 -36.81(15) .
C23 Ta1 C21 C26 -156.82(18) .
C22 Ta1 C21 C26 -119.3(2) .
C20 Ta1 C21 C26 123.9(2) .
C20 C21 C22 C23 2.15(18) .
C26 C21 C22 C23 -172.51(15) .
Ta1 C21 C22 C23 65.97(11) .
C20 C21 C22 C27 173.38(16) .
C26 C21 C22 C27 -1.3(3) .
Ta1 C21 C22 C27 -122.80(17) .
C20 C21 C22 Ta1 -63.82(11) .
C26 C21 C22 Ta1 121.52(15) .
N1 Ta1 C22 C23 66.93(11) .
N11 Ta1 C22 C23 -139.27(10) .
N12 Ta1 C22 C23 -47.72(13) .
C24 Ta1 C22 C23 -37.38(9) .
Cl1 Ta1 C22 C23 153.69(10) .
C20 Ta1 C22 C23 -78.87(10) .
C21 Ta1 C22 C23 -114.56(14) .
N1 Ta1 C22 C21 -178.51(9) .
N11 Ta1 C22 C21 -24.71(13) .
N12 Ta1 C22 C21 66.84(12) .
C24 Ta1 C22 C21 77.19(10) .
Cl1 Ta1 C22 C21 -91.75(9) .
C23 Ta1 C22 C21 114.56(14) .
C20 Ta1 C22 C21 35.69(9) .
N1 Ta1 C22 C27 -54.71(16) .
N11 Ta1 C22 C27 99.09(16) .
N12 Ta1 C22 C27 -169.36(14) .
C24 Ta1 C22 C27 -159.02(18) .
Cl1 Ta1 C22 C27 32.05(15) .
C23 Ta1 C22 C27 -121.6(2) .
C20 Ta1 C22 C27 159.49(18) .
C21 Ta1 C22 C27 123.8(2) .
C21 C22 C23 C24 -3.10(18) .
C27 C22 C23 C24 -174.37(16) .
Ta1 C22 C23 C24 64.63(11) .
C21 C22 C23 C28 172.26(16) .
C27 C22 C23 C28 1.0(3) .
Ta1 C22 C23 C28 -120.01(17) .
C21 C22 C23 Ta1 -67.73(11) .
C27 C22 C23 Ta1 121.00(17) .
N1 Ta1 C23 C22 -118.37(10) .
N11 Ta1 C23 C22 85.26(16) .
N12 Ta1 C23 C22 145.82(10) .
C24 Ta1 C23 C22 115.45(14) .
Cl1 Ta1 C23 C22 -27.42(10) .
C20 Ta1 C23 C22 77.36(10) .
C21 Ta1 C23 C22 37.68(10) .
N1 Ta1 C23 C24 126.18(10) .
N11 Ta1 C23 C24 -30.19(17) .
N12 Ta1 C23 C24 30.37(10) .
Cl1 Ta1 C23 C24 -142.88(8) .
C22 Ta1 C23 C24 -115.45(14) .
C20 Ta1 C23 C24 -38.09(9) .
C21 Ta1 C23 C24 -77.77(10) .
N1 Ta1 C23 C28 4.94(15) .
N11 Ta1 C23 C28 -151.43(14) .
N12 Ta1 C23 C28 -90.87(15) .
C24 Ta1 C23 C28 -121.24(19) .
Cl1 Ta1 C23 C28 95.88(15) .
C22 Ta1 C23 C28 123.3(2) .
C20 Ta1 C23 C28 -159.34(17) .
C21 Ta1 C23 C28 160.99(17) .
C22 C23 C24 C20 2.89(18) .
C28 C23 C24 C20 -172.52(15) .
Ta1 C23 C24 C20 68.69(11) .
C22 C23 C24 C29 170.65(15) .
C28 C23 C24 C29 -4.8(3) .
Ta1 C23 C24 C29 -123.55(16) .
C22 C23 C24 Ta1 -65.80(11) .
C28 C23 C24 Ta1 118.79(16) .
C21 C20 C24 C23 -1.56(17) .
C25 C20 C24 C23 177.09(15) .
Ta1 C20 C24 C23 -67.60(11) .
C21 C20 C24 C29 -169.28(15) .
C25 C20 C24 C29 9.4(3) .
Ta1 C20 C24 C29 124.68(16) .
C21 C20 C24 Ta1 66.04(11) .
C25 C20 C24 Ta1 -115.31(15) .
N1 Ta1 C24 C23 -59.87(11) .
N11 Ta1 C24 C23 164.55(9) .
N12 Ta1 C24 C23 -150.68(10) .
Cl1 Ta1 C24 C23 52.01(11) .
C22 Ta1 C24 C23 36.92(9) .
C20 Ta1 C24 C23 114.07(14) .
C21 Ta1 C24 C23 77.89(10) .
N1 Ta1 C24 C20 -173.95(9) .
N11 Ta1 C24 C20 50.47(11) .
N12 Ta1 C24 C20 95.25(10) .
Cl1 Ta1 C24 C20 -62.06(11) .
C23 Ta1 C24 C20 -114.07(14) .
C22 Ta1 C24 C20 -77.16(10) .
C21 Ta1 C24 C20 -36.19(9) .
N1 Ta1 C24 C29 62.35(16) .
N11 Ta1 C24 C29 -73.23(16) .
N12 Ta1 C24 C29 -28.45(14) .
Cl1 Ta1 C24 C29 174.24(12) .
C23 Ta1 C24 C29 122.22(19) .
C22 Ta1 C24 C29 159.14(17) .
C20 Ta1 C24 C29 -123.70(19) .
C21 Ta1 C24 C29 -159.89(17) .
O3 S1 C1 F3 64.9(2) .
O1 S1 C1 F3 -175.8(2) .
O2 S1 C1 F3 -55.8(2) .
O3 S1 C1 F2 -176.9(2) .
O1 S1 C1 F2 -57.7(2) .
O2 S1 C1 F2 62.3(2) .
O3 S1 C1 F1 -56.5(2) .
O1 S1 C1 F1 62.8(2) .
O2 S1 C1 F1 -177.21(19) .
C2A C1A C3A C2A -0.3(4) 2_655
C1A C2A C3A C1A 0.3(4) 2_655
C6B C1B C2B C3B -0.2(4) .
C1B C2B C3B C4B -1.5(4) .
C2B C3B C4B C5B 1.6(4) .
C3B C4B C5B C6B 0.0(4) .
C4B C5B C6B C1B -1.8(4) .
C2B C1B C6B C5B 1.8(4) .
